data_1552616
loop_
_publ_author_name
'Niu, Siwen'
'Xia, Jin-Mei'
'Li, Zengpeng'
'Yang, Long-He'
'Yi, Zhi-Wei'
'Xie, Chun-Lan'
'Peng, Guizhen'
'Luo, Zhu-Hua'
'Shao, Zongze'
'Yang, Xian-Wen'

_publ_section_title
;
 Aphidicolin Chemistry of the Deep-Sea-Derived Fungus <i>Botryotinia
 fuckeliana</i> MCCC 3A00494.
;
_journal_issue 8
_journal_name_full 'Journal of natural products'
_journal_page_first 2307
_journal_page_last 2331
_journal_paper_doi 10.1021/acs.jnatprod.9b00705
_journal_volume 82
_journal_year 2019
_chemical_absolute_configuration unk
_chemical_formula_moiety 'C25 H40 O6'
_chemical_formula_sum 'C25 H40 O6'
_chemical_formula_weight 436.57
_space_group_crystal_system monoclinic
_space_group_IT_number 5
_space_group_name_Hall 'C 2y'
_space_group_name_H-M_alt 'C 1 2 1'
_symmetry_Int_Tables_number 5
_audit_creation_date 2017-08-15
_audit_creation_method
;
Olex2 1.2
(compiled 2017.08.10 svn.r3458 for OlexSys, GUI svn.r5375)
;
_cell_angle_alpha 90
_cell_angle_beta 95.0090(19)
_cell_angle_gamma 90
_cell_formula_units_Z 4
_cell_length_a 20.1097(4)
_cell_length_b 7.25531(13)
_cell_length_c 15.5015(3)
_cell_measurement_reflns_used 7818
_cell_measurement_temperature 173(1)
_cell_measurement_theta_max 62.2630
_cell_measurement_theta_min 5.0470
_cell_volume 2253.06(7)
_computing_cell_refinement 'CrysAlisPro 1.171.38.43 (Rigaku OD, 2015)'
_computing_data_collection 'CrysAlisPro 1.171.38.43 (Rigaku OD, 2015)'
_computing_data_reduction 'CrysAlisPro 1.171.38.43 (Rigaku OD, 2015)'
_computing_molecular_graphics 'Olex2 (Dolomanov et al., 2009)'
_computing_publication_material 'Olex2 (Dolomanov et al., 2009)'
_computing_structure_refinement 'olex2.refine (Bourhis et al., 2015)'
_diffrn_ambient_temperature 173(1)
_diffrn_detector 'CCD plate'
_diffrn_detector_area_resol_mean 16.1903
_diffrn_detector_type Sapphire3
_diffrn_measured_fraction_theta_full 0.9927
_diffrn_measured_fraction_theta_max 0.9927
_diffrn_measurement_details
;
List of Runs (angles in degrees, time in seconds):

  # Type    Start    End  Width  t~exp~   \w     \q     \k     \f   Frames
--------------------------------------------------------------------------
  1  \w    -18.00  43.00   1.00    1.73    --   32.31 -57.00  60.00   61
  2  \w     69.00 103.00   1.00    6.91    --   94.50 -64.00  90.00   34
  3  \w     51.00 135.00   1.00    6.91    --   94.50 -92.00  90.00   84
  4  \w     26.00  64.00   1.00    6.91    --   94.50 -64.00  90.00   38
  5  \w     29.00 120.00   1.00    6.91    --   94.50 -50.00 -30.00   91
  6  \w     70.00 114.00   1.00    6.91    --   94.50 -92.00-150.00   44
  7  \w     23.00  77.00   1.00    6.91    --   94.50-112.00 -60.00   54
  8  \w     22.00 118.00   1.00    6.91    --   94.50 -92.00 -30.00   96
  9  \w     21.00  64.00   1.00    6.91    --   94.50-112.00 -90.00   43
 10  \w    -15.00  74.00   1.00    1.73    --   32.31 -99.00-180.00   89
 11  \w    -35.00  -4.00   1.00    1.73    --  -32.31 -77.00-180.00   31
 12  \w    -40.00  -2.00   1.00    1.73    --  -32.31 -77.00-120.00   38
 13  \w    -42.00  -9.00   1.00    1.73    --  -32.31 -57.00 -90.00   33
 14  \w    -39.00   1.00   1.00    1.73    --  -32.31 -77.00 -30.00   40
 15  \w    -59.00  -6.00   1.00    1.73    --  -32.31 -77.00  30.00   53
 16  \w    -39.00  58.00   1.00    1.73    --   32.31 -77.00   0.00   97
 17  \w    -36.00  64.00   1.00    1.73    --   32.31 -38.00-150.00  100
 18  \w     68.00 108.00   1.00    6.91    --   94.50  64.00 -90.00   40
 19  \w    100.00 161.00   1.00    6.91    --   94.50  77.00 -90.00   61
 20  \w    137.00 166.00   1.00    6.91    --   94.50  77.00 -60.00   29
 21  \w    115.00 147.00   1.00    6.91    --   94.50  64.00   0.00   32
 22  \w    106.00 163.00   1.00    6.91    --   94.50  77.00  60.00   57
 23  \w    101.00 151.00   1.00    6.91    --   94.50  64.00  90.00   50
 24  \w     96.00 122.00   1.00    6.91    --   94.50  64.00 -60.00   26
 25  \w     68.00 107.00   1.00    6.91    --   94.50  64.00   0.00   39
 26  \w     68.00 149.00   1.00    6.91    --   94.50  64.00  30.00   81
 27  \w     68.00 163.00   1.00    6.91    --   94.50  64.00 150.00   95
 28  \w     68.00 113.00   1.00    6.91    --   94.50  64.00  60.00   45
 29  \w     68.00  99.00   1.00    6.91    --   94.50  64.00  90.00   31
 30  \w     68.00 165.00   1.00    6.91    --   94.50  64.00 120.00   97
 31  \w     68.00  94.00   1.00    6.91    --   94.50  64.00 -60.00   26
 32  \w     61.00  87.00   1.00    6.91    --   94.50  77.00-120.00   26
 33  \w     68.00 152.00   1.00    6.91    --   94.50  64.00-120.00   84
 34  \w    129.00 155.00   1.00    6.91    --   94.50  77.00-180.00   26
 35  \w     69.00 154.00   1.00    6.91    --   94.50  64.00-150.00   85
 36  \w     69.00 127.00   1.00    6.91    --   94.50  64.00-180.00   58
 37  \w     61.00  87.00   1.00    6.91    --   94.50  77.00-150.00   26
 38  \w     61.00  87.00   1.00    6.91    --   94.50  77.00-180.00   26
 39  \w     61.00  87.00   1.00    6.91    --   94.50  77.00 -90.00   26
 40  \w     61.00 134.00   1.00    6.91    --   94.50  77.00 -60.00   73
 41  \w     61.00  87.00   1.00    6.91    --   94.50  77.00  30.00   26
 42  \w     62.00  88.00   1.00    6.91    --   94.50  77.00  60.00   26
 43  \w     61.00  87.00   1.00    6.91    --   94.50  77.00  90.00   26
 44  \w     61.00  87.00   1.00    6.91    --   94.50  77.00 120.00   26
 45  \w     61.00  87.00   1.00    6.91    --   94.50  77.00 150.00   26
 46  \w     63.00  89.00   1.00    6.91    --   94.50  77.00   0.00   26
 47  \w     61.00 166.00   1.00    6.91    --   94.50  77.00 -30.00  105
 48  \w    -78.00   0.00   1.00    1.73    --  -32.31 -77.00  90.00   78
 49  \w    -87.00  -9.00   1.00    1.73    --  -32.31 -57.00 120.00   78
 50  \w    -96.00 -63.00   1.00    1.73    --  -32.31 -77.00  30.00   33
 51  \w   -103.00 -54.00   1.00    1.73    --  -32.31 -77.00 -30.00   49
 52  \w    -95.00 -70.00   1.00    1.73    --  -32.31 -57.00 -90.00   25
 53  \w   -105.00 -46.00   1.00    1.73    --  -32.31 -77.00-120.00   59
 54  \w   -109.00 -76.00   1.00    1.73    --  -32.31-178.00-150.00   33
;
_diffrn_measurement_device 'four-circle diffractometer'
_diffrn_measurement_device_type 'Xcalibur, Sapphire3, Gemini ultra'
_diffrn_measurement_method '\w scans'
_diffrn_orient_matrix_type 'CrysAlisPro convention (1999,Acta A55,543-557)'
_diffrn_orient_matrix_UB_11 -0.0352144000
_diffrn_orient_matrix_UB_12 -0.1673598000
_diffrn_orient_matrix_UB_13 0.0368449000
_diffrn_orient_matrix_UB_21 0.0146167000
_diffrn_orient_matrix_UB_22 -0.1142448000
_diffrn_orient_matrix_UB_23 -0.0799739000
_diffrn_orient_matrix_UB_31 0.0667812000
_diffrn_orient_matrix_UB_32 -0.0632615000
_diffrn_orient_matrix_UB_33 0.0469530000
_diffrn_radiation_monochromator mirror
_diffrn_radiation_probe x-ray
_diffrn_radiation_type 'Cu K\a'
_diffrn_radiation_wavelength 1.54184
_diffrn_reflns_av_R_equivalents 0.0373
_diffrn_reflns_av_unetI/netI 0.0319
_diffrn_reflns_limit_h_max 22
_diffrn_reflns_limit_h_min -22
_diffrn_reflns_limit_k_max 8
_diffrn_reflns_limit_k_min -8
_diffrn_reflns_limit_l_max 17
_diffrn_reflns_limit_l_min -17
_diffrn_reflns_number 12412
_diffrn_reflns_theta_full 62.0782
_diffrn_reflns_theta_max 62.08
_diffrn_reflns_theta_min 4.41
_diffrn_source 'fine-focus sealed X-ray tube'
_diffrn_source_type 'Enhance Ultra (Cu) X-ray Source'
_exptl_absorpt_coefficient_mu 0.727
_exptl_absorpt_correction_T_max 1.00000
_exptl_absorpt_correction_T_min 0.69480
_exptl_absorpt_correction_type multi-scan
_exptl_absorpt_process_details
;
CrysAlisPro 1.171.38.43 (Rigaku Oxford Diffraction, 2015)
Empirical absorption correction using spherical harmonics,
 implemented in SCALE3 ABSPACK scaling algorithm.
;
_exptl_crystal_density_diffrn 1.2870
_exptl_crystal_description block
_exptl_crystal_F_000 955.0775
_refine_diff_density_max 0.9753
_refine_diff_density_min -0.1918
_refine_diff_density_rms 0.0396
_refine_ls_abs_structure_details 'Flack, H. D. (1983). Acta Cryst. A39, 876-881.'
_refine_ls_abs_structure_Flack 0.16(16)
_refine_ls_d_res_high 0.8725
_refine_ls_d_res_low 10.0165
_refine_ls_extinction_expression Fc^*^=kFc[1+0.001xFc^2^\l^3^/sin(2\q)]^-1/4^
_refine_ls_goodness_of_fit_ref 1.0466
_refine_ls_hydrogen_treatment constr
_refine_ls_matrix_type full
_refine_ls_number_constraints 61
_refine_ls_number_parameters 288
_refine_ls_number_reflns 3537
_refine_ls_number_restraints 1
_refine_ls_restrained_S_all 1.0466
_refine_ls_R_factor_all 0.0352
_refine_ls_R_factor_gt 0.0345
_refine_ls_shift/su_max 0.0007
_refine_ls_shift/su_mean 0.0000
_refine_ls_structure_factor_coef Fsqd
_refine_ls_weighting_details 'w=1/[\s^2^(Fo^2^)+(0.0620P)^2^+1.0232P] where P=(Fo^2^+2Fc^2^)/3'
_refine_ls_weighting_scheme calc
_refine_ls_wR_factor_gt 0.0956
_refine_ls_wR_factor_ref 0.0968
_reflns_Friedel_coverage 0.985
_reflns_limit_h_max 22
_reflns_limit_h_min -22
_reflns_limit_k_max 8
_reflns_limit_k_min -8
_reflns_limit_l_max 17
_reflns_limit_l_min -17
_reflns_number_gt 3471
_reflns_number_total 3537
_reflns_threshold_expression I>=2u(I)
_cod_data_source_file np9b00705_si_002.cif
_cod_data_source_block exp_16555
_cod_original_cell_volume 2253.07(8)
_cod_original_sg_symbol_Hall ' C 2y'
_cod_database_code 1552616
_reflns_odcompleteness_completeness 99.95
_reflns_odcompleteness_iscentric 1
_reflns_odcompleteness_theta 61.08
_olex2_refinement_description
;
1. Fixed Uiso
 At 1.2 times of:
  All C(H) groups, All C(H,H) groups
 At 1.5 times of:
  All C(H,H,H) groups, All O(H) groups
2.a Ternary CH refined with riding coordinates:
 C007(H007), C009(H009), C00B(H00B), C00M(H00p), C00P(H00u)
2.b Secondary CH2 refined with riding coordinates:
 C00C(H00a,H00c), C00D(H00d,H00e), C00E(H00f,H00g), C00G(H00h,H00i), C00H(H00j,
 H00k), C00I(H00l,H00m), C00L(H00n,H00o), C00N(H00q,H00r), C00O(H00s,H00t)
2.c Idealised Me refined as rotating group:
 C00R(H00v,H00w,H00x), C00S(H00y,H,Ha), C00T(H00z,Hb,Hc), C00U(H00,Hd,He),
 C00V(H0aa,Hf,Hg)
2.d Idealised tetrahedral OH refined as rotating group:
 O002(H002), O005(H005)
;
_olex2_submission_special_instructions 'No special instructions were received'
_oxdiff_exptl_absorpt_empirical_details
;
Empirical correction (ABSPACK) includes:
- Absorption correction using spherical harmonics
- Frame scaling
;
_oxdiff_exptl_absorpt_empirical_full_max 1.407
_oxdiff_exptl_absorpt_empirical_full_min 0.611

loop_
_space_group_symop_id
_space_group_symop_operation_xyz
1 x,y,z
2 -x,y,-z
3 x+1/2,y+1/2,z
4 -x+1/2,y+1/2,-z

loop_
_atom_site_label
_atom_site_type_symbol
_atom_site_fract_x
_atom_site_fract_y
_atom_site_fract_z
_atom_site_U_iso_or_equiv
_atom_site_adp_type
_atom_site_occupancy
_atom_site_refinement_flags_posn
O001 O 0.22054(6) 0.57325(17) 0.24013(8) 0.0227(3) Uani 1.000000 .
O002 O 0.58070(6) 0.08327(18) 0.29874(9) 0.0273(3) Uani 1.000000 .
H002 H 0.62091(16) 0.078(2) 0.2937(13) 0.0409(5) Uiso 1.000000 GR
O003 O 0.26354(6) 0.41624(18) 0.12543(8) 0.0248(3) Uani 1.000000 .
O004 O 0.67338(7) 0.1654(2) 0.43054(8) 0.0299(3) Uani 1.000000 .
O005 O 0.45691(7) 0.3625(3) 0.06455(10) 0.0519(5) Uani 1.000000 .
H005 H 0.4415(2) 0.288(4) 0.0286(16) 0.0778(8) Uiso 1.000000 GR
O006 O 0.69584(9) 0.0839(3) 0.56861(11) 0.0550(5) Uani 1.000000 .
C007 C 0.36768(8) 0.6535(2) 0.22290(11) 0.0178(4) Uani 1.000000 .
H007 H 0.35053(8) 0.5438(2) 0.25045(11) 0.0214(4) Uiso 1.000000 R
C008 C 0.56749(9) 0.2295(3) 0.35669(12) 0.0227(4) Uani 1.000000 .
C009 C 0.40401(9) 0.4385(3) 0.10950(11) 0.0227(4) Uani 1.000000 .
H009 H 0.38452(9) 0.3375(3) 0.14086(11) 0.0272(5) Uiso 1.000000 R
C00A C 0.20676(9) 0.4393(3) 0.17305(12) 0.0253(4) Uani 1.000000 .
C00B C 0.29014(9) 0.5811(3) 0.08915(11) 0.0230(4) Uani 1.000000 .
H00B H 0.25694(9) 0.6334(3) 0.04593(11) 0.0276(5) Uiso 1.000000 R
C00C C 0.24415(9) 0.7447(3) 0.20896(12) 0.0227(4) Uani 1.000000 .
H00a H 0.20930(9) 0.7996(3) 0.16999(12) 0.0272(5) Uiso 1.000000 R
H00c H 0.25320(9) 0.8279(3) 0.25756(12) 0.0272(5) Uiso 1.000000 R
C00D C 0.49247(9) 0.2325(3) 0.36494(12) 0.0230(4) Uani 1.000000 .
H00d H 0.47734(9) 0.1077(3) 0.37424(12) 0.0276(5) Uiso 1.000000 R
H00e H 0.48379(9) 0.3049(3) 0.41535(12) 0.0276(5) Uiso 1.000000 R
C00E C 0.45227(9) 0.3127(2) 0.28535(12) 0.0208(4) Uani 1.000000 .
H00f H 0.45012(9) 0.2213(2) 0.23950(12) 0.0250(5) Uiso 1.000000 R
H00g H 0.40701(9) 0.3350(2) 0.29981(12) 0.0250(5) Uiso 1.000000 R
C00F C 0.43040(9) 0.5830(3) 0.17713(11) 0.0201(4) Uani 1.000000 .
C00G C 0.38693(9) 0.7867(3) 0.29780(11) 0.0232(4) Uani 1.000000 .
H00h H 0.40578(9) 0.8977(3) 0.27497(11) 0.0278(5) Uiso 1.000000 R
H00i H 0.34707(9) 0.8214(3) 0.32489(11) 0.0278(5) Uiso 1.000000 R
C00H C 0.55174(9) 0.4455(3) 0.22913(12) 0.0235(4) Uani 1.000000 .
H00j H 0.57166(9) 0.5452(3) 0.19856(12) 0.0282(5) Uiso 1.000000 R
H00k H 0.55232(9) 0.3338(3) 0.19483(12) 0.0282(5) Uiso 1.000000 R
C00I C 0.60398(10) 0.1847(3) 0.44422(13) 0.0263(4) Uani 1.000000 .
H00l H 0.58700(10) 0.0712(3) 0.46697(13) 0.0316(5) Uiso 1.000000 R
H00m H 0.59790(10) 0.2831(3) 0.48515(13) 0.0316(5) Uiso 1.000000 R
C00J C 0.30802(9) 0.7249(2) 0.16099(12) 0.0208(4) Uani 1.000000 .
C00K C 0.71465(11) 0.1109(3) 0.49869(14) 0.0320(5) Uani 1.000000 .
C00L C 0.43708(9) 0.7029(3) 0.36567(11) 0.0226(4) Uani 1.000000 .
H00n H 0.45014(9) 0.7932(3) 0.41014(11) 0.0271(5) Uiso 1.000000 R
H00o H 0.41752(9) 0.5980(3) 0.39281(11) 0.0271(5) Uiso 1.000000 R
C00M C 0.49739(9) 0.6427(2) 0.32058(11) 0.0209(4) Uani 1.000000 .
H00p H 0.51081(9) 0.7517(2) 0.28906(11) 0.0251(5) Uiso 1.000000 R
C00N C 0.56127(9) 0.5769(3) 0.37367(12) 0.0233(4) Uani 1.000000 .
H00q H 0.59375(9) 0.6758(3) 0.38076(12) 0.0279(5) Uiso 1.000000 R
H00r H 0.55127(9) 0.5346(3) 0.43046(12) 0.0279(5) Uiso 1.000000 R
C00O C 0.34971(10) 0.5132(3) 0.04471(12) 0.0267(4) Uani 1.000000 .
H00s H 0.36757(10) 0.6139(3) 0.01263(12) 0.0321(5) Uiso 1.000000 R
H00t H 0.33543(10) 0.4169(3) 0.00377(12) 0.0321(5) Uiso 1.000000 R
C00P C 0.58791(9) 0.4174(3) 0.32079(11) 0.0225(4) Uani 1.000000 .
H00u H 0.63644(9) 0.4256(3) 0.31936(11) 0.0270(5) Uiso 1.000000 R
C00Q C 0.48043(9) 0.4943(2) 0.25024(11) 0.0185(4) Uani 1.000000 .
C00R C 0.46640(10) 0.7370(3) 0.13040(13) 0.0295(5) Uani 1.000000 .
H00v H 0.4397(4) 0.7725(15) 0.0787(5) 0.0443(7) Uiso 1.000000 GR
H00w H 0.4731(7) 0.8417(8) 0.1680(4) 0.0443(7) Uiso 1.000000 GR
H00x H 0.5089(3) 0.6926(7) 0.1154(9) 0.0443(7) Uiso 1.000000 GR
C00S C 0.14468(10) 0.4891(3) 0.11456(14) 0.0344(5) Uani 1.000000 .
H00y H 0.1072(2) 0.499(2) 0.1486(2) 0.0516(8) Uiso 1.000000 GR
H H 0.1515(3) 0.6049(12) 0.0868(9) 0.0516(8) Uiso 1.000000 GR
Ha H 0.1362(5) 0.3950(12) 0.0714(7) 0.0516(8) Uiso 1.000000 GR
C00T C 0.31817(10) 0.9158(3) 0.12178(13) 0.0279(4) Uani 1.000000 .
H00z H 0.3229(7) 1.0061(4) 0.16721(15) 0.0419(6) Uiso 1.000000 GR
Hb H 0.3577(4) 0.9149(6) 0.0913(8) 0.0419(6) Uiso 1.000000 GR
Hc H 0.2803(3) 0.9461(9) 0.0823(7) 0.0419(6) Uiso 1.000000 GR
C00U C 0.19935(12) 0.2603(3) 0.22004(16) 0.0374(5) Uani 1.000000 .
H00 H 0.2389(4) 0.2373(12) 0.2577(8) 0.0561(8) Uiso 1.000000 GR
Hd H 0.1615(5) 0.2675(9) 0.2536(9) 0.0561(8) Uiso 1.000000 GR
He H 0.1929(9) 0.1619(5) 0.17878(16) 0.0561(8) Uiso 1.000000 GR
C00V C 0.78449(11) 0.0907(4) 0.47334(17) 0.0431(6) Uani 1.000000 .
H0aa H 0.78426(16) 0.015(2) 0.4226(8) 0.0646(8) Uiso 1.000000 GR
Hf H 0.8021(4) 0.2100(4) 0.4612(12) 0.0646(8) Uiso 1.000000 GR
Hg H 0.8119(2) 0.035(2) 0.5199(5) 0.0646(8) Uiso 1.000000 GR

loop_
_atom_site_aniso_label
_atom_site_aniso_U_11
_atom_site_aniso_U_22
_atom_site_aniso_U_33
_atom_site_aniso_U_12
_atom_site_aniso_U_13
_atom_site_aniso_U_23
O001 0.0224(7) 0.0216(6) 0.0245(6) -0.0024(5) 0.0049(5) -0.0026(5)
O002 0.0216(7) 0.0283(7) 0.0325(7) 0.0027(6) 0.0050(5) -0.0054(6)
O003 0.0187(6) 0.0258(6) 0.0309(7) -0.0025(6) 0.0080(5) -0.0064(6)
O004 0.0201(7) 0.0426(8) 0.0270(7) 0.0062(6) 0.0025(5) 0.0044(6)
O005 0.0252(8) 0.0967(15) 0.0337(8) 0.0138(9) 0.0025(6) -0.0329(9)
O006 0.0414(9) 0.0843(14) 0.0385(9) 0.0017(10) -0.0015(7) 0.0269(10)
C007 0.0155(9) 0.0191(8) 0.0191(8) -0.0033(7) 0.0026(7) -0.0001(7)
C008 0.0179(9) 0.0273(10) 0.0232(9) 0.0015(8) 0.0042(7) -0.0024(8)
C009 0.0159(9) 0.0329(10) 0.0199(8) 0.0005(8) 0.0052(7) -0.0061(8)
C00A 0.0200(9) 0.0267(10) 0.0304(10) -0.0043(8) 0.0079(8) -0.0093(8)
C00B 0.0197(9) 0.0288(9) 0.0203(8) -0.0022(8) 0.0003(7) -0.0005(8)
C00C 0.0206(9) 0.0210(9) 0.0263(9) -0.0012(8) 0.0006(7) -0.0037(7)
C00D 0.0202(9) 0.0242(9) 0.0249(9) -0.0032(8) 0.0045(7) 0.0024(8)
C00E 0.0152(9) 0.0246(9) 0.0231(9) -0.0015(7) 0.0043(7) -0.0006(7)
C00F 0.0165(8) 0.0246(9) 0.0195(8) -0.0040(8) 0.0027(7) 0.0006(8)
C00G 0.0235(9) 0.0220(9) 0.0241(9) 0.0006(7) 0.0023(7) -0.0055(7)
C00H 0.0173(9) 0.0316(10) 0.0219(9) -0.0038(8) 0.0043(7) 0.0000(7)
C00I 0.0194(9) 0.0340(10) 0.0261(9) 0.0025(8) 0.0056(7) 0.0029(8)
C00J 0.0189(9) 0.0219(9) 0.0216(9) -0.0016(7) 0.0016(7) 0.0006(7)
C00K 0.0289(11) 0.0306(11) 0.0356(11) 0.0021(9) -0.0034(8) 0.0085(9)
C00L 0.0229(9) 0.0232(9) 0.0211(9) -0.0007(8) -0.0006(7) -0.0050(7)
C00M 0.0201(9) 0.0209(9) 0.0215(8) -0.0049(7) 0.0002(7) -0.0014(7)
C00N 0.0194(9) 0.0254(9) 0.0246(9) -0.0057(8) -0.0004(7) -0.0009(8)
C00O 0.0238(10) 0.0387(11) 0.0177(8) -0.0034(9) 0.0016(7) -0.0042(8)
C00P 0.0148(8) 0.0297(9) 0.0230(9) -0.0048(8) 0.0020(7) 0.0006(8)
C00Q 0.0158(9) 0.0221(9) 0.0180(8) -0.0028(7) 0.0034(7) -0.0009(7)
C00R 0.0231(9) 0.0392(11) 0.0264(10) -0.0074(9) 0.0032(7) 0.0089(9)
C00S 0.0216(10) 0.0473(13) 0.0343(11) -0.0037(9) 0.0029(8) -0.0167(10)
C00T 0.0267(10) 0.0266(10) 0.0300(10) 0.0007(9) 0.0004(8) 0.0089(9)
C00U 0.0352(12) 0.0292(11) 0.0502(13) -0.0085(9) 0.0178(10) -0.0080(10)
C00V 0.0259(11) 0.0441(13) 0.0580(14) 0.0041(10) -0.0027(10) 0.0105(12)

loop_
_atom_type_symbol
_atom_type_scat_dispersion_real
_atom_type_scat_dispersion_imag
_atom_type_scat_Cromer_Mann_a1
_atom_type_scat_Cromer_Mann_a2
_atom_type_scat_Cromer_Mann_a3
_atom_type_scat_Cromer_Mann_a4
_atom_type_scat_Cromer_Mann_b1
_atom_type_scat_Cromer_Mann_b2
_atom_type_scat_Cromer_Mann_b3
_atom_type_scat_Cromer_Mann_b4
_atom_type_scat_Cromer_Mann_c
_atom_type_scat_source
_atom_type_scat_dispersion_source
H 0.00000 0.00000 0.49300 0.32291 0.14019 0.04081 10.51090 26.12570 3.14236 57.79970 0.0030380000826 'International Tables Volume C Table 6.1.1.4 (pp. 500-502)' 'Henke, Gullikson and Davis, At. Data and Nucl. Data Tables, 1993, 54, 2'
C 0.01920 0.00962 2.31000 1.02000 1.58860 0.86500 20.84390 10.20750 0.56870 51.65120 0.215599998832 'International Tables Volume C Table 6.1.1.4 (pp. 500-502)' 'Henke, Gullikson and Davis, At. Data and Nucl. Data Tables, 1993, 54, 2'
O 0.05239 0.03377 3.04850 2.28680 1.54630 0.86700 13.27710 5.70110 0.32390 32.90890 0.250800013542 'International Tables Volume C Table 6.1.1.4 (pp. 500-502)' 'Henke, Gullikson and Davis, At. Data and Nucl. Data Tables, 1993, 54, 2'

loop_
_geom_angle_atom_site_label_1
_geom_angle_atom_site_label_2
_geom_angle_atom_site_label_3
_geom_angle
C00C O001 C00A 113.18(13)
C008 O002 H002 109.5
C00B O003 C00A 116.48(14)
C00K O004 C00I 116.97(15)
C009 O005 H005 109.5
C00F C007 H007 104.89(9)
C00G C007 H007 104.89(9)
C00G C007 C00F 112.59(14)
C00J C007 H007 104.89(9)
C00J C007 C00F 115.57(13)
C00J C007 C00G 112.74(15)
C00D C008 O002 107.63(15)
C00I C008 O002 107.50(15)
C00I C008 C00D 109.40(14)
C00P C008 O002 111.06(13)
C00P C008 C00D 108.30(15)
C00P C008 C00I 112.82(15)
H009 C009 O005 107.43(12)
C00F C009 O005 111.47(15)
C00F C009 H009 107.43(10)
C00O C009 O005 109.73(15)
C00O C009 H009 107.43(10)
C00O C009 C00F 113.09(16)
O003 C00A O001 110.08(14)
C00S C00A O001 111.61(15)
C00S C00A O003 111.89(15)
C00U C00A O001 104.80(15)
C00U C00A O003 105.55(15)
C00U C00A C00S 112.53(18)
H00B C00B O003 109.47(9)
C00J C00B O003 110.44(14)
C00J C00B H00B 109.47(10)
C00O C00B O003 104.00(16)
C00O C00B H00B 109.47(10)
C00O C00B C00J 113.81(15)
H00a C00C O001 108.91(9)
H00c C00C O001 108.91(9)
H00c C00C H00a 107.7
C00J C00C O001 113.31(14)
C00J C00C H00a 108.91(10)
C00J C00C H00c 108.91(9)
H00d C00D C008 108.92(10)
H00e C00D C008 108.92(10)
H00e C00D H00d 107.7
C00E C00D C008 113.26(14)
C00E C00D H00d 108.92(9)
C00E C00D H00e 108.92(9)
H00f C00E C00D 108.52(9)
H00g C00E C00D 108.52(9)
H00g C00E H00f 107.5
C00Q C00E C00D 114.99(15)
C00Q C00E H00f 108.52(9)
C00Q C00E H00g 108.52(9)
C009 C00F C007 106.46(13)
C00Q C00F C007 106.93(13)
C00Q C00F C009 111.68(15)
C00R C00F C007 113.57(15)
C00R C00F C009 108.66(15)
C00R C00F C00Q 109.54(14)
H00h C00G C007 109.13(9)
H00i C00G C007 109.13(9)
H00i C00G H00h 107.9
C00L C00G C007 112.37(15)
C00L C00G H00h 109.13(10)
C00L C00G H00i 109.13(9)
H00k C00H H00j 109.3
C00P C00H H00j 111.39(9)
C00P C00H H00k 111.39(10)
C00Q C00H H00j 111.39(10)
C00Q C00H H00k 111.39(10)
C00Q C00H C00P 101.91(14)
C008 C00I O004 106.77(14)
H00l C00I O004 110.37(10)
H00l C00I C008 110.37(10)
H00m C00I O004 110.37(10)
H00m C00I C008 110.37(10)
H00m C00I H00l 108.6
C00B C00J C007 109.74(15)
C00C C00J C007 111.22(14)
C00C C00J C00B 105.00(14)
C00T C00J C007 114.98(15)
C00T C00J C00B 110.79(15)
C00T C00J C00C 104.56(15)
O006 C00K O004 122.6(2)
C00V C00K O004 110.54(17)
C00V C00K O006 126.9(2)
H00n C00L C00G 110.15(10)
H00o C00L C00G 110.15(10)
H00o C00L H00n 108.5
C00M C00L C00G 107.79(14)
C00M C00L H00n 110.15(9)
C00M C00L H00o 110.15(10)
H00p C00M C00L 105.26(10)
C00N C00M C00L 120.44(15)
C00N C00M H00p 105.26(10)
C00Q C00M C00L 112.91(14)
C00Q C00M H00p 105.26(9)
C00Q C00M C00N 106.45(15)
H00q C00N C00M 110.72(10)
H00r C00N C00M 110.72(10)
H00r C00N H00q 108.8
C00P C00N C00M 105.13(14)
C00P C00N H00q 110.72(10)
C00P C00N H00r 110.72(10)
C00B C00O C009 111.52(15)
H00s C00O C009 109.32(10)
H00s C00O C00B 109.32(11)
H00t C00O C009 109.32(10)
H00t C00O C00B 109.32(10)
H00t C00O H00s 108.0
C00H C00P C008 109.18(15)
C00N C00P C008 110.88(14)
C00N C00P C00H 103.36(15)
H00u C00P C008 111.06(9)
H00u C00P C00H 111.06(9)
H00u C00P C00N 111.06(10)
C00F C00Q C00E 111.54(14)
C00H C00Q C00E 104.75(15)
C00H C00Q C00F 119.09(13)
C00M C00Q C00E 114.08(14)
C00M C00Q C00F 107.96(14)
C00M C00Q C00H 99.07(14)
H00v C00R C00F 109.5
H00w C00R C00F 109.5
H00w C00R H00v 109.5
H00x C00R C00F 109.5
H00x C00R H00v 109.5
H00x C00R H00w 109.5
H00y C00S C00A 109.5
H C00S C00A 109.5
H C00S H00y 109.5
Ha C00S C00A 109.5
Ha C00S H00y 109.5
Ha C00S H 109.5
H00z C00T C00J 109.5
Hb C00T C00J 109.5
Hb C00T H00z 109.5
Hc C00T C00J 109.5
Hc C00T H00z 109.5
Hc C00T Hb 109.5
H00 C00U C00A 109.5
Hd C00U C00A 109.5
Hd C00U H00 109.5
He C00U C00A 109.5
He C00U H00 109.5
He C00U Hd 109.5
H0aa C00V C00K 109.5
Hf C00V C00K 109.5
Hf C00V H0aa 109.5
Hg C00V C00K 109.5
Hg C00V H0aa 109.5
Hg C00V Hf 109.5

loop_
_geom_bond_atom_site_label_1
_geom_bond_atom_site_label_2
_geom_bond_distance
O001 C00A 1.433(2)
O001 C00C 1.431(2)
O002 H002 0.8200
O002 C008 1.430(2)
O003 C00A 1.423(2)
O003 C00B 1.444(2)
O004 C00I 1.437(2)
O004 C00K 1.345(2)
O005 H005 0.8200
O005 C009 1.432(2)
O006 C00K 1.195(3)
C007 H007 0.9800
C007 C00F 1.585(2)
C007 C00G 1.534(2)
C007 C00J 1.558(2)
C008 C00D 1.525(2)
C008 C00I 1.520(3)
C008 C00P 1.542(3)
C009 H009 0.9800
C009 C00F 1.543(3)
C009 C00O 1.517(3)
C00A C00S 1.521(3)
C00A C00U 1.503(3)
C00B H00B 0.9800
C00B C00J 1.545(3)
C00B C00O 1.516(3)
C00C H00a 0.9700
C00C H00c 0.9700
C00C C00J 1.546(2)
C00D H00d 0.9700
C00D H00e 0.9700
C00D C00E 1.530(3)
C00E H00f 0.9700
C00E H00g 0.9700
C00E C00Q 1.552(2)
C00F C00Q 1.585(2)
C00F C00R 1.546(3)
C00G H00h 0.9700
C00G H00i 0.9700
C00G C00L 1.519(3)
C00H H00j 0.9700
C00H H00k 0.9700
C00H C00P 1.552(2)
C00H C00Q 1.540(2)
C00I H00l 0.9700
C00I H00m 0.9700
C00J C00T 1.534(3)
C00K C00V 1.498(3)
C00L H00n 0.9700
C00L H00o 0.9700
C00L C00M 1.516(2)
C00M H00p 0.9800
C00M C00N 1.540(3)
C00M C00Q 1.549(2)
C00N H00q 0.9700
C00N H00r 0.9700
C00N C00P 1.541(3)
C00O H00s 0.9700
C00O H00t 0.9700
C00P H00u 0.9800
C00R H00v 0.9600
C00R H00w 0.9600
C00R H00x 0.9600
C00S H00y 0.9600
C00S H 0.9600
C00S Ha 0.9600
C00T H00z 0.9600
C00T Hb 0.9600
C00T Hc 0.9600
C00U H00 0.9600
C00U Hd 0.9600
C00U He 0.9600
C00V H0aa 0.9600
C00V Hf 0.9600
C00V Hg 0.9600
